data_4342945
loop_
_publ_author_name
'Dar, Aijaz A.'
'Sharma, Sunil K.'
'Murugavel, Ramaswamy'

_publ_section_title
;
 Is single-4-ring the most basic but elusive secondary building unit that
 transforms to larger structures in zinc phosphate chemistry?
;
_journal_issue 10
_journal_name_full 'Inorganic chemistry'
_journal_page_first 4882
_journal_page_last 4894
_journal_paper_doi 10.1021/acs.inorgchem.5b00495
_journal_volume 54
_journal_year 2015
_chemical_formula_moiety 'C50 H64 Cl2 N4 O14 P2 Zn2'
_chemical_formula_sum 'C50 H64 Cl2 N4 O14 P2 Zn2'
_chemical_formula_weight 1208.63
_chemical_name_systematic
;
 ?
;
_space_group_IT_number 2
_symmetry_cell_setting triclinic
_symmetry_space_group_name_Hall '-P 1'
_symmetry_space_group_name_H-M 'P -1'
_atom_sites_solution_hydrogens geom
_atom_sites_solution_primary direct
_atom_sites_solution_secondary difmap
_audit_creation_method SHELXL-97
_cell_angle_alpha 75.87(4)
_cell_angle_beta 76.14(4)
_cell_angle_gamma 73.98(4)
_cell_formula_units_Z 1
_cell_length_a 9.435(7)
_cell_length_b 11.301(9)
_cell_length_c 14.134(11)
_cell_measurement_temperature 150(2)
_cell_volume 1380.5(19)
_computing_cell_refinement 'CrystalClear-SM Expert 2.0 r4'
_computing_data_collection 'CrystalClear-SM Expert 2.0 r4 (Rigaku, 2009)'
_computing_data_reduction 'CrystalClear-SM Expert 2.0 r4'
_computing_molecular_graphics 'CrystalStructure 4.0 (Rigaku, 2010)'
_computing_publication_material 'CrystalStructure 4.0'
_computing_structure_refinement 'SHELXL97 (Sheldrick, 2008)'
_computing_structure_solution 'SHELXS86 (Sheldrick, 1985)'
_diffrn_ambient_temperature 150(2)
_diffrn_measured_fraction_theta_full 0.986
_diffrn_measured_fraction_theta_max 0.986
_diffrn_measurement_device_type 'Rigaku Saturn724'
_diffrn_measurement_method \w
_diffrn_radiation_monochromator graphite
_diffrn_radiation_source 'fine-focus sealed tube'
_diffrn_radiation_type MoK\a
_diffrn_radiation_wavelength 0.71075
_diffrn_reflns_av_R_equivalents 0.0515
_diffrn_reflns_av_sigmaI/netI 0.0757
_diffrn_reflns_limit_h_max 11
_diffrn_reflns_limit_h_min -11
_diffrn_reflns_limit_k_max 13
_diffrn_reflns_limit_k_min -10
_diffrn_reflns_limit_l_max 17
_diffrn_reflns_limit_l_min -15
_diffrn_reflns_number 10532
_diffrn_reflns_theta_full 25.50
_diffrn_reflns_theta_max 25.50
_diffrn_reflns_theta_min 2.60
_exptl_absorpt_coefficient_mu 1.090
_exptl_absorpt_correction_T_max 0.8115
_exptl_absorpt_correction_T_min 0.8115
_exptl_absorpt_correction_type multi-scan
_exptl_absorpt_process_details 'NUMABS (Rigaku, 1999)'
_exptl_crystal_colour colorless
_exptl_crystal_density_diffrn 1.454
_exptl_crystal_density_method 'not measured'
_exptl_crystal_description needle
_exptl_crystal_F_000 628
_exptl_crystal_size_max 0.34
_exptl_crystal_size_mid 0.05
_exptl_crystal_size_min 0.02
_refine_diff_density_max 0.656
_refine_diff_density_min -0.926
_refine_diff_density_rms 0.111
_refine_ls_extinction_method none
_refine_ls_goodness_of_fit_ref 1.151
_refine_ls_hydrogen_treatment mixed
_refine_ls_matrix_type full
_refine_ls_number_parameters 352
_refine_ls_number_reflns 5071
_refine_ls_number_restraints 3
_refine_ls_restrained_S_all 1.151
_refine_ls_R_factor_all 0.1193
_refine_ls_R_factor_gt 0.0954
_refine_ls_shift/su_max 0.000
_refine_ls_shift/su_mean 0.000
_refine_ls_structure_factor_coef Fsqd
_refine_ls_weighting_details 'calc w=1/[\s^2^(Fo^2^)+(0.0845P)^2^+4.7562P] where P=(Fo^2^+2Fc^2^)/3'
_refine_ls_weighting_scheme calc
_refine_ls_wR_factor_gt 0.2137
_refine_ls_wR_factor_ref 0.2416
_reflns_number_gt 4097
_reflns_number_total 5071
_reflns_threshold_expression >2sigma(I)
_cod_data_source_file ic5b00495_si_002.cif
_cod_data_source_block ajz1010
_cod_depositor_comments
;
The following automatic conversions were performed:

'_exptl_absorpt_correction_type' value 'Multi-scan' changed to
'multi-scan' according to
/usr/data/users/saulius/crontab/automatic-downloads/rss-feeds/ACS/lib/dictionaries/cif_core.dic
dictionary named 'cif_core.dic' version 2.4.2 from 2011-04-26.

Automatic conversion script
Id: cif_fix_values 3271 2015-04-21 07:52:19Z andrius 

 Adding full bibliography for 4342936--4342946.cif.
;
_cod_original_cell_volume 1380.5(18)
_cod_database_code 4342945
_shelx_f_squared_multiplier 1.000

loop_
_symmetry_equiv_pos_as_xyz
'x, y, z'
'-x, -y, -z'

loop_
_atom_site_label
_atom_site_type_symbol
_atom_site_fract_x
_atom_site_fract_y
_atom_site_fract_z
_atom_site_U_iso_or_equiv
_atom_site_adp_type
_atom_site_occupancy
_atom_site_symmetry_multiplicity
_atom_site_calc_flag
_atom_site_refinement_flags
Zn1 Zn 0.07673(9) 0.81056(7) 0.49122(7) 0.0471(3) Uani 1 1 d .
Cl1 Cl 0.4867(3) 0.6872(2) 1.04742(18) 0.0710(7) Uani 1 1 d .
P1 P 0.1525(2) 0.98107(15) 0.63265(16) 0.0454(5) Uani 1 1 d .
O1 O 0.0940(5) 0.9315(4) 0.7517(4) 0.0460(12) Uani 1 1 d .
O2 O 0.1397(6) 0.8854(4) 0.5797(4) 0.0568(14) Uani 1 1 d .
O6 O 0.4823(6) 0.8675(5) 0.4634(6) 0.0646(18) Uani 1 1 d .
O3 O 0.3123(5) 0.9927(5) 0.6191(4) 0.0560(14) Uani 1 1 d .
O4 O -0.0367(6) 0.8954(5) 0.3859(4) 0.0623(15) Uani 1 1 d .
O5 O 0.2815(7) 0.8103(5) 0.3868(5) 0.0633(16) Uani 1 1 d D
O7 O 0.232(2) 0.9134(19) 0.2316(17) 0.262(13) Uani 1 1 d D
H7A H 0.1488 0.9259 0.2700 0.393 Uiso 1 1 calc R
N2 N 0.1415(6) 0.6120(5) 0.5270(5) 0.0421(14) Uani 1 1 d .
N1 N -0.1198(6) 0.7638(5) 0.5983(5) 0.0517(16) Uani 1 1 d .
C25 C 0.2533(19) 1.027(3) 0.1691(17) 0.260(18) Uani 1 1 d .
H25A H 0.1657 1.0946 0.1847 0.391 Uiso 1 1 calc R
H25B H 0.2658 1.0199 0.0997 0.391 Uiso 1 1 calc R
H25C H 0.3432 1.0464 0.1792 0.391 Uiso 1 1 calc R
C18 C -0.0512(10) 0.3752(7) 0.7033(7) 0.061(2) Uani 1 1 d .
H18 H -0.0357 0.2870 0.7255 0.074 Uiso 1 1 calc R
C23 C 0.0390(7) 0.5580(6) 0.5959(6) 0.0443(17) Uani 1 1 d .
C19 C 0.0618(8) 0.4259(6) 0.6302(6) 0.0505(19) Uani 1 1 d .
C1 C 0.1906(8) 0.8742(7) 0.8197(6) 0.0483(17) Uani 1 1 d .
C20 C 0.1982(9) 0.3519(7) 0.5885(6) 0.0543(19) Uani 1 1 d .
H20 H 0.2185 0.2632 0.6078 0.065 Uiso 1 1 calc R
C6 C 0.2416(8) 0.9501(7) 0.8639(7) 0.056(2) Uani 1 1 d .
C21 C 0.3010(8) 0.4077(7) 0.5203(6) 0.053(2) Uani 1 1 d .
H21 H 0.3939 0.3578 0.4935 0.064 Uiso 1 1 calc R
C3 C 0.3159(8) 0.6877(7) 0.9179(6) 0.0506(18) Uani 1 1 d .
H3 H 0.3416 0.5990 0.9374 0.061 Uiso 1 1 calc R
C2 C 0.2250(7) 0.7422(6) 0.8454(6) 0.0458(17) Uani 1 1 d .
C17 C -0.1798(9) 0.4513(7) 0.7412(7) 0.059(2) Uani 1 1 d .
H17 H -0.2529 0.4157 0.7900 0.071 Uiso 1 1 calc R
C16 C -0.2072(8) 0.5863(7) 0.7082(6) 0.0524(19) Uani 1 1 d .
C22 C 0.2702(8) 0.5390(6) 0.4896(6) 0.0490(18) Uani 1 1 d .
H22 H 0.3423 0.5765 0.4413 0.059 Uiso 1 1 calc R
C5 C 0.3331(9) 0.8907(7) 0.9346(7) 0.061(2) Uani 1 1 d .
H5 H 0.3712 0.9391 0.9646 0.073 Uiso 1 1 calc R
C11 C 0.3042(10) 0.5783(8) 0.7379(7) 0.070(3) Uani 1 1 d .
H11A H 0.2672 0.5265 0.7073 0.105 Uiso 1 1 calc R
H11B H 0.3710 0.5240 0.7826 0.105 Uiso 1 1 calc R
H11C H 0.3595 0.6326 0.6859 0.105 Uiso 1 1 calc R
C24 C -0.0995(8) 0.6374(6) 0.6363(6) 0.0464(17) Uani 1 1 d .
C13 C -0.2500(9) 0.8367(8) 0.6286(7) 0.067(2) Uani 1 1 d .
H13 H -0.2663 0.9237 0.6005 0.080 Uiso 1 1 calc R
C4 C 0.3682(8) 0.7598(8) 0.9611(6) 0.057(2) Uani 1 1 d .
C10 C 0.1711(8) 0.6594(7) 0.7970(6) 0.0509(19) Uani 1 1 d .
H10 H 0.1070 0.7159 0.7493 0.061 Uiso 1 1 calc R
C15 C -0.3433(9) 0.6694(8) 0.7391(7) 0.067(2) Uani 1 1 d .
H15 H -0.4199 0.6383 0.7877 0.080 Uiso 1 1 calc R
C7 C 0.1966(10) 1.0944(7) 0.8382(7) 0.063(2) Uani 1 1 d .
H7 H 0.1557 1.1172 0.7754 0.076 Uiso 1 1 calc R
C14 C -0.3653(9) 0.7949(8) 0.6992(7) 0.072(3) Uani 1 1 d .
H14 H -0.4568 0.8518 0.7191 0.087 Uiso 1 1 calc R
C12 C 0.0758(12) 0.5783(9) 0.8732(8) 0.084(3) Uani 1 1 d .
H12A H 0.0428 0.5271 0.8397 0.126 Uiso 1 1 calc R
H12B H -0.0121 0.6321 0.9070 0.126 Uiso 1 1 calc R
H12C H 0.1353 0.5234 0.9220 0.126 Uiso 1 1 calc R
C9 C 0.3303(12) 1.1543(9) 0.8179(9) 0.093(4) Uani 1 1 d .
H9A H 0.2962 1.2457 0.8008 0.140 Uiso 1 1 calc R
H9B H 0.4048 1.1238 0.7626 0.140 Uiso 1 1 calc R
H9C H 0.3755 1.1320 0.8773 0.140 Uiso 1 1 calc R
C8 C 0.0673(14) 1.1433(10) 0.9198(9) 0.114(5) Uani 1 1 d .
H8A H 0.0371 1.2350 0.9031 0.172 Uiso 1 1 calc R
H8B H 0.1012 1.1182 0.9837 0.172 Uiso 1 1 calc R
H8C H -0.0184 1.1077 0.9245 0.172 Uiso 1 1 calc R
H6A H 0.434(9) 0.898(8) 0.516(6) 0.05(2) Uiso 1 1 d .
H6B H 0.542(17) 0.926(14) 0.434(11) 0.17(6) Uiso 1 1 d .
H5A H 0.332(7) 0.826(7) 0.421(5) 0.04(2) Uiso 1 1 d D
H5B H 0.327(18) 0.782(11) 0.335(3) 0.29(12) Uiso 1 1 d D

loop_
_atom_site_aniso_label
_atom_site_aniso_U_11
_atom_site_aniso_U_22
_atom_site_aniso_U_33
_atom_site_aniso_U_23
_atom_site_aniso_U_13
_atom_site_aniso_U_12
Zn1 0.0421(5) 0.0216(4) 0.0748(6) -0.0124(4) -0.0041(4) -0.0056(3)
Cl1 0.0678(14) 0.0721(14) 0.0774(15) -0.0280(12) -0.0300(12) 0.0031(11)
P1 0.0360(10) 0.0241(9) 0.0729(13) -0.0079(8) -0.0072(9) -0.0056(7)
O1 0.032(2) 0.037(3) 0.058(3) -0.002(2) -0.003(2) -0.002(2)
O2 0.058(3) 0.039(3) 0.075(4) -0.014(3) -0.012(3) -0.011(2)
O6 0.043(3) 0.030(3) 0.120(6) -0.033(3) 0.005(3) -0.009(2)
O3 0.039(3) 0.054(3) 0.077(4) -0.010(3) -0.003(3) -0.021(2)
O4 0.060(3) 0.039(3) 0.070(4) -0.005(3) -0.005(3) 0.007(2)
O5 0.060(4) 0.053(3) 0.080(4) -0.028(3) 0.007(3) -0.022(3)
O7 0.216(17) 0.29(2) 0.30(2) -0.177(19) 0.144(16) -0.159(17)
N2 0.025(3) 0.032(3) 0.072(4) -0.014(3) -0.007(3) -0.010(2)
N1 0.039(3) 0.035(3) 0.079(5) -0.017(3) -0.013(3) 0.004(3)
C25 0.079(11) 0.51(5) 0.22(2) -0.22(3) -0.084(15) 0.077(19)
C18 0.065(5) 0.035(4) 0.081(6) -0.004(4) -0.009(5) -0.017(4)
C23 0.032(4) 0.032(3) 0.074(5) -0.018(3) -0.017(3) -0.002(3)
C19 0.049(4) 0.022(3) 0.079(5) -0.015(3) -0.011(4) -0.003(3)
C1 0.035(4) 0.043(4) 0.060(5) -0.013(3) -0.004(3) 0.002(3)
C20 0.057(5) 0.028(4) 0.075(5) -0.009(3) -0.012(4) -0.006(3)
C6 0.038(4) 0.047(4) 0.080(6) -0.028(4) -0.007(4) 0.004(3)
C21 0.039(4) 0.037(4) 0.088(6) -0.027(4) -0.022(4) 0.008(3)
C3 0.036(4) 0.048(4) 0.059(5) -0.013(4) 0.001(3) 0.001(3)
C2 0.029(3) 0.033(4) 0.064(5) -0.004(3) -0.002(3) 0.001(3)
C17 0.057(5) 0.041(4) 0.077(6) -0.001(4) 0.002(4) -0.026(4)
C16 0.043(4) 0.040(4) 0.074(5) -0.010(4) -0.007(4) -0.015(3)
C22 0.037(4) 0.035(4) 0.075(5) -0.018(4) -0.013(4) 0.000(3)
C5 0.058(5) 0.040(4) 0.090(6) -0.032(4) -0.022(4) 0.006(4)
C11 0.062(6) 0.065(6) 0.091(7) -0.031(5) -0.027(5) 0.000(4)
C24 0.039(4) 0.032(4) 0.071(5) -0.012(3) -0.013(3) -0.009(3)
C13 0.050(5) 0.040(4) 0.094(7) -0.010(4) -0.002(4) 0.005(4)
C4 0.043(4) 0.067(5) 0.058(5) -0.024(4) -0.015(4) 0.006(4)
C10 0.046(4) 0.037(4) 0.068(5) 0.003(3) -0.021(4) -0.008(3)
C15 0.041(5) 0.062(5) 0.089(7) -0.013(5) 0.004(4) -0.012(4)
C7 0.064(5) 0.031(4) 0.093(7) -0.025(4) -0.016(5) 0.003(4)
C14 0.041(5) 0.059(5) 0.095(7) -0.016(5) 0.004(4) 0.009(4)
C12 0.096(8) 0.074(7) 0.090(7) 0.008(5) -0.015(6) -0.054(6)
C9 0.108(9) 0.046(5) 0.140(10) -0.010(6) -0.059(8) -0.018(5)
C8 0.128(10) 0.057(6) 0.125(10) -0.038(7) 0.004(8) 0.027(6)

loop_
_atom_type_symbol
_atom_type_description
_atom_type_scat_dispersion_real
_atom_type_scat_dispersion_imag
_atom_type_scat_source
C C 0.0033 0.0016 'International Tables Vol C Tables 4.2.6.8 and 6.1.1.4'
H H 0.0000 0.0000 'International Tables Vol C Tables 4.2.6.8 and 6.1.1.4'
Cl Cl 0.1484 0.1585 'International Tables Vol C Tables 4.2.6.8 and 6.1.1.4'
N N 0.0061 0.0033 'International Tables Vol C Tables 4.2.6.8 and 6.1.1.4'
O O 0.0106 0.0060 'International Tables Vol C Tables 4.2.6.8 and 6.1.1.4'
P P 0.1023 0.0942 'International Tables Vol C Tables 4.2.6.8 and 6.1.1.4'
Zn Zn 0.2839 1.4301 'International Tables Vol C Tables 4.2.6.8 and 6.1.1.4'

loop_
_geom_angle_atom_site_label_1
_geom_angle_atom_site_label_2
_geom_angle_atom_site_label_3
_geom_angle
_geom_angle_site_symmetry_1
_geom_angle_site_symmetry_3
O4 Zn1 O2 128.0(2) . .
O4 Zn1 N2 121.4(2) . .
O2 Zn1 N2 110.6(2) . .
O4 Zn1 O5 90.2(3) . .
O2 Zn1 O5 92.6(3) . .
N2 Zn1 O5 89.1(2) . .
O4 Zn1 N1 93.9(2) . .
O2 Zn1 N1 94.9(2) . .
N2 Zn1 N1 77.9(2) . .
O5 Zn1 N1 166.6(2) . .
O2 P1 O3 112.6(3) . .
O2 P1 O4 112.7(3) . 2_576
O3 P1 O4 115.4(3) . 2_576
O2 P1 O1 106.3(3) . .
O3 P1 O1 107.9(3) . .
O4 P1 O1 100.5(3) 2_576 .
C1 O1 P1 123.6(4) . .
P1 O2 Zn1 160.7(3) . .
H6A O6 H6B 99(10) . .
P1 O4 Zn1 134.7(4) 2_576 .
Zn1 O5 H5A 99(5) . .
Zn1 O5 H5B 140(10) . .
H5A O5 H5B 118(10) . .
C25 O7 H7A 109.5 . .
C22 N2 C23 119.1(6) . .
C22 N2 Zn1 126.6(5) . .
C23 N2 Zn1 114.3(4) . .
C13 N1 C24 117.4(7) . .
C13 N1 Zn1 130.1(6) . .
C24 N1 Zn1 112.4(4) . .
O7 C25 H25A 109.5 . .
O7 C25 H25B 109.5 . .
H25A C25 H25B 109.5 . .
O7 C25 H25C 109.5 . .
H25A C25 H25C 109.5 . .
H25B C25 H25C 109.5 . .
C17 C18 C19 121.0(7) . .
C17 C18 H18 119.5 . .
C19 C18 H18 119.5 . .
N2 C23 C19 122.8(6) . .
N2 C23 C24 118.8(6) . .
C19 C23 C24 118.4(7) . .
C20 C19 C23 116.5(7) . .
C20 C19 C18 123.7(7) . .
C23 C19 C18 119.9(7) . .
O1 C1 C2 117.9(7) . .
O1 C1 C6 119.1(6) . .
C2 C1 C6 122.9(7) . .
C21 C20 C19 120.0(7) . .
C21 C20 H20 120.0 . .
C19 C20 H20 120.0 . .
C5 C6 C1 118.1(7) . .
C5 C6 C7 119.9(7) . .
C1 C6 C7 122.0(7) . .
C20 C21 C22 120.3(7) . .
C20 C21 H21 119.8 . .
C22 C21 H21 119.8 . .
C4 C3 C2 121.6(7) . .
C4 C3 H3 119.2 . .
C2 C3 H3 119.2 . .
C1 C2 C3 116.5(7) . .
C1 C2 C10 123.1(6) . .
C3 C2 C10 120.4(6) . .
C18 C17 C16 120.8(7) . .
C18 C17 H17 119.6 . .
C16 C17 H17 119.6 . .
C24 C16 C15 117.3(7) . .
C24 C16 C17 119.1(7) . .
C15 C16 C17 123.4(7) . .
N2 C22 C21 121.3(7) . .
N2 C22 H22 119.4 . .
C21 C22 H22 119.4 . .
C4 C5 C6 119.8(7) . .
C4 C5 H5 120.1 . .
C6 C5 H5 120.1 . .
C10 C11 H11A 109.5 . .
C10 C11 H11B 109.5 . .
H11A C11 H11B 109.5 . .
C10 C11 H11C 109.5 . .
H11A C11 H11C 109.5 . .
H11B C11 H11C 109.5 . .
N1 C24 C16 122.6(7) . .
N1 C24 C23 116.5(7) . .
C16 C24 C23 120.8(6) . .
N1 C13 C14 124.4(8) . .
N1 C13 H13 117.8 . .
C14 C13 H13 117.8 . .
C3 C4 C5 121.1(7) . .
C3 C4 Cl1 119.8(6) . .
C5 C4 Cl1 119.1(6) . .
C12 C10 C2 111.7(7) . .
C12 C10 C11 110.8(7) . .
C2 C10 C11 110.8(6) . .
C12 C10 H10 107.8 . .
C2 C10 H10 107.8 . .
C11 C10 H10 107.8 . .
C14 C15 C16 120.2(8) . .
C14 C15 H15 119.9 . .
C16 C15 H15 119.9 . .
C9 C7 C6 112.6(7) . .
C9 C7 C8 113.6(9) . .
C6 C7 C8 109.3(8) . .
C9 C7 H7 107.0 . .
C6 C7 H7 107.0 . .
C8 C7 H7 107.0 . .
C15 C14 C13 118.1(7) . .
C15 C14 H14 121.0 . .
C13 C14 H14 121.0 . .
C10 C12 H12A 109.5 . .
C10 C12 H12B 109.5 . .
H12A C12 H12B 109.5 . .
C10 C12 H12C 109.5 . .
H12A C12 H12C 109.5 . .
H12B C12 H12C 109.5 . .
C7 C9 H9A 109.5 . .
C7 C9 H9B 109.5 . .
H9A C9 H9B 109.5 . .
C7 C9 H9C 109.5 . .
H9A C9 H9C 109.5 . .
H9B C9 H9C 109.5 . .
C7 C8 H8A 109.5 . .
C7 C8 H8B 109.5 . .
H8A C8 H8B 109.5 . .
C7 C8 H8C 109.5 . .
H8A C8 H8C 109.5 . .
H8B C8 H8C 109.5 . .

loop_
_geom_bond_atom_site_label_1
_geom_bond_atom_site_label_2
_geom_bond_distance
_geom_bond_site_symmetry_2
Zn1 O4 1.945(6) .
Zn1 O2 1.945(5) .
Zn1 N2 2.122(6) .
Zn1 O5 2.132(6) .
Zn1 N1 2.194(7) .
Cl1 C4 1.752(8) .
P1 O2 1.501(5) .
P1 O3 1.512(5) .
P1 O4 1.526(5) 2_576
P1 O1 1.648(5) .
O1 C1 1.401(8) .
O6 H6A 0.87(8) .
O6 H6B 0.95(16) .
O4 P1 1.526(5) 2_576
O5 H5A 0.83(2) .
O5 H5B 0.84(2) .
O7 C25 1.41(3) .
O7 H7A 0.8400 .
N2 C22 1.336(8) .
N2 C23 1.357(9) .
N1 C13 1.317(9) .
N1 C24 1.374(9) .
C25 H25A 0.9800 .
C25 H25B 0.9800 .
C25 H25C 0.9800 .
C18 C17 1.355(11) .
C18 C19 1.432(11) .
C18 H18 0.9500 .
C23 C19 1.425(9) .
C23 C24 1.444(9) .
C19 C20 1.409(10) .
C1 C2 1.409(10) .
C1 C6 1.411(10) .
C20 C21 1.364(11) .
C20 H20 0.9500 .
C6 C5 1.401(11) .
C6 C7 1.541(10) .
C21 C22 1.408(10) .
C21 H21 0.9500 .
C3 C4 1.374(11) .
C3 C2 1.410(10) .
C3 H3 0.9500 .
C2 C10 1.531(10) .
C17 C16 1.451(10) .
C17 H17 0.9500 .
C16 C24 1.393(10) .
C16 C15 1.410(11) .
C22 H22 0.9500 .
C5 C4 1.399(11) .
C5 H5 0.9500 .
C11 C10 1.534(11) .
C11 H11A 0.9800 .
C11 H11B 0.9800 .
C11 H11C 0.9800 .
C13 C14 1.391(12) .
C13 H13 0.9500 .
C10 C12 1.523(11) .
C10 H10 1.0000 .
C15 C14 1.370(12) .
C15 H15 0.9500 .
C7 C9 1.528(12) .
C7 C8 1.546(13) .
C7 H7 1.0000 .
C14 H14 0.9500 .
C12 H12A 0.9800 .
C12 H12B 0.9800 .
C12 H12C 0.9800 .
C9 H9A 0.9800 .
C9 H9B 0.9800 .
C9 H9C 0.9800 .
C8 H8A 0.9800 .
C8 H8B 0.9800 .
C8 H8C 0.9800 .

loop_
_geom_torsion_atom_site_label_1
_geom_torsion_atom_site_label_2
_geom_torsion_atom_site_label_3
_geom_torsion_atom_site_label_4
_geom_torsion
_geom_torsion_site_symmetry_1
_geom_torsion_site_symmetry_4
O2 P1 O1 C1 103.0(6) . .
O3 P1 O1 C1 -18.1(6) . .
O4 P1 O1 C1 -139.4(5) 2_576 .
O3 P1 O2 Zn1 -123.7(11) . .
O4 P1 O2 Zn1 9.1(12) 2_576 .
O1 P1 O2 Zn1 118.3(11) . .
O4 Zn1 O2 P1 11.2(13) . .
N2 Zn1 O2 P1 -166.4(11) . .
O5 Zn1 O2 P1 103.5(11) . .
N1 Zn1 O2 P1 -87.6(11) . .
O2 Zn1 O4 P1 -28.1(6) . 2_576
N2 Zn1 O4 P1 149.3(4) . 2_576
O5 Zn1 O4 P1 -121.6(5) . 2_576
N1 Zn1 O4 P1 71.2(5) . 2_576
O4 Zn1 N2 C22 91.7(6) . .
O2 Zn1 N2 C22 -90.4(6) . .
O5 Zn1 N2 C22 2.0(6) . .
N1 Zn1 N2 C22 178.9(6) . .
O4 Zn1 N2 C23 -89.1(5) . .
O2 Zn1 N2 C23 88.8(5) . .
O5 Zn1 N2 C23 -178.8(5) . .
N1 Zn1 N2 C23 -1.9(5) . .
O4 Zn1 N1 C13 -54.3(8) . .
O2 Zn1 N1 C13 74.4(8) . .
N2 Zn1 N1 C13 -175.6(8) . .
O5 Zn1 N1 C13 -161.9(10) . .
O4 Zn1 N1 C24 124.4(5) . .
O2 Zn1 N1 C24 -106.9(5) . .
N2 Zn1 N1 C24 3.2(5) . .
O5 Zn1 N1 C24 16.9(14) . .
C22 N2 C23 C19 -0.5(10) . .
Zn1 N2 C23 C19 -179.7(6) . .
C22 N2 C23 C24 179.7(6) . .
Zn1 N2 C23 C24 0.5(8) . .
N2 C23 C19 C20 -0.1(11) . .
C24 C23 C19 C20 179.7(7) . .
N2 C23 C19 C18 180.0(7) . .
C24 C23 C19 C18 -0.2(11) . .
C17 C18 C19 C20 179.6(8) . .
C17 C18 C19 C23 -0.5(13) . .
P1 O1 C1 C2 -98.8(7) . .
P1 O1 C1 C6 85.0(8) . .
C23 C19 C20 C21 1.1(11) . .
C18 C19 C20 C21 -179.0(8) . .
O1 C1 C6 C5 177.4(7) . .
C2 C1 C6 C5 1.4(12) . .
O1 C1 C6 C7 -1.1(11) . .
C2 C1 C6 C7 -177.1(7) . .
C19 C20 C21 C22 -1.5(12) . .
O1 C1 C2 C3 -176.7(6) . .
C6 C1 C2 C3 -0.6(11) . .
O1 C1 C2 C10 4.5(10) . .
C6 C1 C2 C10 -179.4(7) . .
C4 C3 C2 C1 -0.1(11) . .
C4 C3 C2 C10 178.8(7) . .
C19 C18 C17 C16 0.5(13) . .
C18 C17 C16 C24 0.3(13) . .
C18 C17 C16 C15 174.9(9) . .
C23 N2 C22 C21 0.1(10) . .
Zn1 N2 C22 C21 179.2(5) . .
C20 C21 C22 N2 0.9(11) . .
C1 C6 C5 C4 -1.5(12) . .
C7 C6 C5 C4 177.1(8) . .
C13 N1 C24 C16 -3.4(11) . .
Zn1 N1 C24 C16 177.7(6) . .
C13 N1 C24 C23 175.0(7) . .
Zn1 N1 C24 C23 -4.0(8) . .
C15 C16 C24 N1 2.3(12) . .
C17 C16 C24 N1 177.2(7) . .
C15 C16 C24 C23 -176.0(7) . .
C17 C16 C24 C23 -1.0(11) . .
N2 C23 C24 N1 2.5(10) . .
C19 C23 C24 N1 -177.4(6) . .
N2 C23 C24 C16 -179.2(7) . .
C19 C23 C24 C16 1.0(11) . .
C24 N1 C13 C14 2.7(13) . .
Zn1 N1 C13 C14 -178.7(7) . .
C2 C3 C4 C5 0.0(12) . .
C2 C3 C4 Cl1 -177.5(6) . .
C6 C5 C4 C3 0.8(13) . .
C6 C5 C4 Cl1 178.4(6) . .
C1 C2 C10 C12 -120.7(8) . .
C3 C2 C10 C12 60.5(9) . .
C1 C2 C10 C11 115.2(8) . .
C3 C2 C10 C11 -63.6(9) . .
C24 C16 C15 C14 -0.4(13) . .
C17 C16 C15 C14 -175.1(9) . .
C5 C6 C7 C9 48.2(12) . .
C1 C6 C7 C9 -133.3(9) . .
C5 C6 C7 C8 -79.1(11) . .
C1 C6 C7 C8 99.5(10) . .
C16 C15 C14 C13 -0.3(14) . .
N1 C13 C14 C15 -0.9(15) . .
